data_4301438
loop_
_publ_author_name
'Man-Cheng Hu'
'Yan Wang'
'Quan-Guo Zhai'
'Shu-Ni Li'
'Yu-Cheng Jiang'
'Yong Zhang'

_publ_section_title
;
Synthesis, Crystal Structures, and Photoluminescent Properties of the
Cu(I)/X/\a,\w-Bis(benzotriazole)alkane Hybrid Family (X = Cl, Br, I, and CN)
;
_journal_name_full 'Inorganic Chemistry'
_journal_page_first 1449
_journal_page_last 1468
_journal_paper_doi 10.1021/ic801574k
_journal_volume 48
_journal_year 2009
_chemical_absolute_configuration syn
_chemical_formula_moiety 'C16 H16 Cu2 I2 N6'
_chemical_formula_sum 'C16 H16 Cu2 I2 N6'
_chemical_formula_weight 673.23
_chemical_name_systematic
; 
 ? 
;
_space_group_IT_number 91
_symmetry_cell_setting tetragonal
_symmetry_space_group_name_Hall 'P 4w 2c'
_symmetry_space_group_name_H-M 'P 41 2 2'
_atom_sites_solution_hydrogens geom
_atom_sites_solution_primary direct
_atom_sites_solution_secondary difmap
_audit_creation_method SHELXL-97
_cell_angle_alpha 90.00
_cell_angle_beta 90.00
_cell_angle_gamma 90.00
_cell_formula_units_Z 8
_cell_length_a 11.9208(16)
_cell_length_b 11.9208(16)
_cell_length_c 27.374(3)
_cell_measurement_reflns_used 4296
_cell_measurement_temperature 298(2)
_cell_measurement_theta_max 25.343
_cell_measurement_theta_min 2.266
_cell_volume 3890.0(9)
_computing_cell_refinement 'Bruker SMART'
_computing_data_collection 'Bruker SMART'
_computing_data_reduction 'Bruker SAINT'
_computing_molecular_graphics 'Bruker SHELXTL'
_computing_publication_material 'Bruker SHELXTL'
_computing_structure_refinement 'SHELXL-97 (Sheldrick, 1997)'
_computing_structure_solution 'SHELXS-97 (Sheldrick, 1990)'
_diffrn_ambient_temperature 298(2)
_diffrn_detector_area_resol_mean 14.6306
_diffrn_measured_fraction_theta_full 1.000
_diffrn_measured_fraction_theta_max 1.000
_diffrn_measurement_device_type 'Bruker P4'
_diffrn_measurement_method '\w scans'
_diffrn_radiation_monochromator graphite
_diffrn_radiation_source 'fine-focus sealed tube'
_diffrn_radiation_type MoK\a
_diffrn_radiation_wavelength 0.71073
_diffrn_reflns_av_R_equivalents 0.0876
_diffrn_reflns_av_sigmaI/netI 0.0614
_diffrn_reflns_limit_h_max 7
_diffrn_reflns_limit_h_min -14
_diffrn_reflns_limit_k_max 14
_diffrn_reflns_limit_k_min -11
_diffrn_reflns_limit_l_max 21
_diffrn_reflns_limit_l_min -32
_diffrn_reflns_number 16196
_diffrn_reflns_theta_full 25.00
_diffrn_reflns_theta_max 25.00
_diffrn_reflns_theta_min 1.71
_exptl_absorpt_coefficient_mu 5.374
_exptl_absorpt_correction_T_max 0.2549
_exptl_absorpt_correction_T_min 0.1867
_exptl_absorpt_correction_type multi-scan
_exptl_absorpt_process_details sadabs
_exptl_crystal_colour Light-yellow
_exptl_crystal_density_diffrn 2.299
_exptl_crystal_density_meas 2.299
_exptl_crystal_density_method 'not measured'
_exptl_crystal_description Block
_exptl_crystal_F_000 2544
_exptl_crystal_size_max 0.47
_exptl_crystal_size_mid 0.43
_exptl_crystal_size_min 0.35
_refine_diff_density_max 1.126
_refine_diff_density_min -1.442
_refine_diff_density_rms 0.261
_refine_ls_abs_structure_details 'Flack H D (1983), Acta Cryst. A39, 876-881'
_refine_ls_abs_structure_Flack 0.24(13)
_refine_ls_extinction_method none
_refine_ls_goodness_of_fit_ref 1.121
_refine_ls_hydrogen_treatment constr
_refine_ls_matrix_type full
_refine_ls_number_parameters 362
_refine_ls_number_reflns 3450
_refine_ls_number_restraints 0
_refine_ls_restrained_S_all 1.121
_refine_ls_R_factor_all 0.0864
_refine_ls_R_factor_gt 0.0477
_refine_ls_shift/su_max 0.001
_refine_ls_shift/su_mean 0.000
_refine_ls_structure_factor_coef Fsqd
_refine_ls_weighting_details 'calc w=1/[\s^2^(Fo^2^)+(0.0353P)^2^+41.7914P] where P=(Fo^2^+2Fc^2^)/3'
_refine_ls_weighting_scheme calc
_refine_ls_wR_factor_gt 0.1034
_refine_ls_wR_factor_ref 0.1337
_reflns_number_gt 2422
_reflns_number_total 3450
_reflns_threshold_expression >2sigma(I)
_cod_data_source_file ic801574k_si_005.cif
_cod_data_source_block 04
_cod_depositor_comments
;
The following automatic conversions were performed:
'_symmetry_cell_setting' value 'Tetragonal' changed to 'tetragonal'
according to '/home/saulius/struct/CIF-dictionaries/cif_core.dic'
dictionary named 'cif_core.dic' version 2.4.1 from 2010-06-29.

Automatic conversion script
Id: cif_fix_enum 1527 2010-12-29 10:47:43Z saulius 
;
_cod_original_cell_volume 3890.0(8)
_cod_original_sg_symbol_Hall P4w2c
_cod_database_code 4301438

loop_
_symmetry_equiv_pos_as_xyz
'x, y, z'
'-x, -y, z+1/2'
'-y, x, z+1/4'
'y, -x, z+3/4'
'-x, y, -z'
'x, -y, -z+1/2'
'y, x, -z+3/4'
'-y, -x, -z+1/4'

loop_
_atom_site_label
_atom_site_type_symbol
_atom_site_fract_x
_atom_site_fract_y
_atom_site_fract_z
_atom_site_U_iso_or_equiv
_atom_site_adp_type
_atom_site_occupancy
_atom_site_symmetry_multiplicity
_atom_site_calc_flag
_atom_site_refinement_flags
_atom_site_disorder_assembly
_atom_site_disorder_group
I1 I 0.55274(11) 0.13144(11) 0.68827(3) 0.0403(3) Uani 1 1 d . . .
I2 I 0.29521(12) -0.12581(12) 0.68619(4) 0.0479(3) Uani 1 1 d . . .
Cu1 Cu 0.34512(18) 0.07995(18) 0.71586(7) 0.0445(5) Uani 1 1 d . . .
Cu2 Cu 0.50114(17) 0.07639(18) 0.78709(6) 0.0461(4) Uani 1 1 d . . .
N1 N 0.2340(13) 0.1940(13) 0.6902(4) 0.036(3) Uani 1 1 d . . .
N4 N 0.6145(14) 0.1893(11) 0.8120(4) 0.034(3) Uani 1 1 d . . .
N2 N 0.1221(15) 0.1713(13) 0.6866(6) 0.038(4) Uani 0.492(11) 1 d P . 1
N3 N 0.0716(15) 0.2741(14) 0.6808(6) 0.037(4) Uani 0.492(11) 1 d P . 1
N5 N 0.708(15) 0.17(3) 0.815(10) 0.03(3) Uani 0.492(11) 1 d P . 1
N6 N 0.77(5) 0.26(2) 0.819(15) 0.03(4) Uani 0.492(11) 1 d P . 1
C1 C 0.1468(14) 0.3534(13) 0.6820(6) 0.038(4) Uani 0.492(11) 1 d P . 1
C2 C 0.2517(14) 0.3059(14) 0.6863(5) 0.037(4) Uani 0.492(11) 1 d P . 1
C3 C 0.337(3) 0.385(3) 0.6920(11) 0.036(9) Uani 0.492(11) 1 d P . 1
H3 H 0.4082 0.3605 0.7009 0.043 Uiso 0.492(11) 1 calc PR . 1
C4 C 0.320(3) 0.498(3) 0.6849(14) 0.039(10) Uani 0.492(11) 1 d P . 1
H4 H 0.3811 0.5464 0.6826 0.047 Uiso 0.492(11) 1 calc PR . 1
C5 C 0.212(4) 0.541(4) 0.6813(13) 0.039(9) Uani 0.492(11) 1 d P . 1
H5 H 0.1996 0.6183 0.6792 0.047 Uiso 0.492(11) 1 calc PR . 1
C6 C 0.123(15) 0.466(19) 0.681(7) 0.04(2) Uani 0.492(11) 1 d P . 1
H6 H 0.0495 0.4919 0.6798 0.046 Uiso 0.492(11) 1 calc PR . 1
C7 C -0.051(9) 0.251(5) 0.682(4) 0.039(16) Uani 0.492(11) 1 d P . 1
H7A H -0.0630 0.1709 0.6789 0.047 Uiso 0.492(11) 1 calc PR . 1
H7B H -0.0861 0.2873 0.6541 0.047 Uiso 0.492(11) 1 calc PR . 1
C8 C -0.104(3) 0.294(3) 0.7289(10) 0.043(8) Uani 0.492(11) 1 d P . 1
H8A H -0.1277 0.3700 0.7226 0.052 Uiso 0.492(11) 1 calc PR . 1
H8B H -0.1712 0.2498 0.7339 0.052 Uiso 0.492(11) 1 calc PR . 1
C9 C 0.6970(16) 0.3510(14) 0.8195(6) 0.036(4) Uani 0.492(11) 1 d P . 1
C10 C 0.5934(13) 0.3000(12) 0.8149(6) 0.036(3) Uani 0.492(11) 1 d P . 1
C11 C 0.503(3) 0.375(3) 0.8099(13) 0.037(8) Uani 0.492(11) 1 d P . 1
H11 H 0.4322 0.3465 0.8031 0.044 Uiso 0.492(11) 1 calc PR . 1
C12 C 0.518(4) 0.489(3) 0.8150(16) 0.039(9) Uani 0.492(11) 1 d P . 1
H12 H 0.4557 0.5353 0.8170 0.047 Uiso 0.492(11) 1 calc PR . 1
C13 C 0.624(4) 0.535(4) 0.8173(15) 0.040(9) Uani 0.492(11) 1 d P . 1
H13 H 0.6337 0.6127 0.8168 0.048 Uiso 0.492(11) 1 calc PR . 1
C14 C 0.716(13) 0.465(19) 0.820(7) 0.04(3) Uani 0.492(11) 1 d P . 1
H14 H 0.7887 0.4938 0.8227 0.046 Uiso 0.492(11) 1 calc PR . 1
C15 C 0.898(6) 0.249(4) 0.822(2) 0.036(14) Uani 0.492(11) 1 d P . 1
H15A H 0.9175 0.1702 0.8258 0.043 Uiso 0.492(11) 1 calc PR . 1
H15B H 0.9235 0.2884 0.8508 0.043 Uiso 0.492(11) 1 calc PR . 1
C16 C 0.957(3) 0.296(3) 0.7771(11) 0.044(8) Uani 0.492(11) 1 d P . 1
H16A H 0.9768 0.3730 0.7841 0.053 Uiso 0.492(11) 1 calc PR . 1
H16B H 1.0267 0.2546 0.7731 0.053 Uiso 0.492(11) 1 calc PR . 1
N2' N 0.2517(14) 0.3059(14) 0.6863(5) 0.037(4) Uani 0.508(11) 1 d P . 2
N3' N 0.1468(14) 0.3534(13) 0.6820(6) 0.038(4) Uani 0.508(11) 1 d P . 2
N5' N 0.5934(13) 0.3000(12) 0.8149(6) 0.036(3) Uani 0.508(11) 1 d P . 2
N6' N 0.6970(16) 0.3510(14) 0.8195(6) 0.036(4) Uani 0.508(11) 1 d P . 2
C1' C 0.0716(15) 0.2741(14) 0.6808(6) 0.037(4) Uani 0.508(11) 1 d P . 2
C2' C 0.1221(15) 0.1713(13) 0.6866(6) 0.038(4) Uani 0.508(11) 1 d P . 2
C3' C 0.048(3) 0.080(3) 0.6891(12) 0.038(9) Uani 0.508(11) 1 d P . 2
H3' H 0.0767 0.0076 0.6930 0.046 Uiso 0.508(11) 1 calc PR . 2
C4' C -0.066(3) 0.096(3) 0.6858(13) 0.041(9) Uani 0.508(11) 1 d P . 2
H4' H -0.1138 0.0354 0.6897 0.049 Uiso 0.508(11) 1 calc PR . 2
C5' C -0.112(4) 0.201(3) 0.6768(13) 0.042(10) Uani 0.508(11) 1 d P . 2
H5' H -0.1880 0.2085 0.6702 0.050 Uiso 0.508(11) 1 calc PR . 2
C6' C -0.043(9) 0.294(5) 0.678(3) 0.039(16) Uani 0.508(11) 1 d P . 2
H6' H -0.0714 0.3669 0.6763 0.047 Uiso 0.508(11) 1 calc PR . 2
C7' C 0.152(13) 0.476(18) 0.676(7) 0.04(3) Uani 0.508(11) 1 d P . 2
H7'1 H 0.0778 0.5063 0.6696 0.047 Uiso 0.508(11) 1 calc PR . 2
H7'2 H 0.2011 0.4962 0.6493 0.047 Uiso 0.508(11) 1 calc PR . 2
C8' C 0.197(3) 0.523(3) 0.7242(10) 0.043(8) Uani 0.508(11) 1 d P . 2
H8'1 H 0.2759 0.5388 0.7174 0.052 Uiso 0.508(11) 1 calc PR . 2
H8'2 H 0.1619 0.5962 0.7273 0.052 Uiso 0.508(11) 1 calc PR . 2
C9' C 0.77(6) 0.28(3) 0.820(19) 0.04(4) Uani 0.508(11) 1 d P . 2
C10' C 0.74(2) 0.17(3) 0.812(12) 0.03(3) Uani 0.508(11) 1 d P . 2
C11' C 0.809(3) 0.084(3) 0.8102(11) 0.036(8) Uani 0.508(11) 1 d P . 2
H11' H 0.7824 0.0113 0.8088 0.043 Uiso 0.508(11) 1 calc PR . 2
C12' C 0.924(3) 0.104(3) 0.8108(13) 0.038(9) Uani 0.508(11) 1 d P . 2
H12' H 0.9737 0.0462 0.8046 0.045 Uiso 0.508(11) 1 calc PR . 2
C13' C 0.963(4) 0.211(4) 0.8207(15) 0.041(11) Uani 0.508(11) 1 d P . 2
H13' H 1.0387 0.2225 0.8264 0.050 Uiso 0.508(11) 1 calc PR . 2
C14' C 0.890(6) 0.301(4) 0.822(2) 0.037(12) Uani 0.508(11) 1 d P . 2
H14' H 0.9170 0.3738 0.8248 0.045 Uiso 0.508(11) 1 calc PR . 2
C15' C 0.685(11) 0.474(17) 0.824(7) 0.04(3) Uani 0.508(11) 1 d P . 2
H15C H 0.7559 0.5061 0.8344 0.044 Uiso 0.508(11) 1 calc PR . 2
H15D H 0.6288 0.4917 0.8479 0.044 Uiso 0.508(11) 1 calc PR . 2
C16' C 0.652(3) 0.528(3) 0.7750(11) 0.044(8) Uani 0.508(11) 1 d P . 2
H16C H 0.5766 0.5553 0.7797 0.053 Uiso 0.508(11) 1 calc PR . 2
H16D H 0.6995 0.5934 0.7718 0.053 Uiso 0.508(11) 1 calc PR . 2

loop_
_atom_site_aniso_label
_atom_site_aniso_U_11
_atom_site_aniso_U_22
_atom_site_aniso_U_33
_atom_site_aniso_U_23
_atom_site_aniso_U_13
_atom_site_aniso_U_12
I1 0.0421(7) 0.0419(7) 0.0369(5) 0.0082(6) 0.0061(6) -0.0100(4)
I2 0.0524(7) 0.0546(8) 0.0366(5) -0.0023(7) -0.0078(7) -0.0234(5)
Cu1 0.0403(14) 0.0391(14) 0.0541(11) 0.0085(11) -0.0042(11) 0.0142(8)
Cu2 0.0398(17) 0.0400(17) 0.0586(11) -0.0042(10) -0.0077(10) -0.0132(8)
N1 0.046(10) 0.036(10) 0.027(6) 0.004(7) -0.004(7) 0.005(6)
N4 0.043(10) 0.024(8) 0.037(7) 0.001(7) 0.004(8) -0.008(6)
N2 0.049(11) 0.034(9) 0.029(8) 0.004(7) -0.002(9) 0.000(8)
N3 0.045(11) 0.037(10) 0.030(9) 0.004(7) -0.002(8) -0.003(9)
N5 0.04(9) 0.02(3) 0.04(5) 0.00(3) 0.00(5) 0.00(7)
N6 0.04(4) 0.03(11) 0.03(4) 0.00(7) 0.00(2) 0.00(11)
C1 0.047(10) 0.035(9) 0.030(8) 0.004(7) -0.004(7) -0.004(8)
C2 0.044(11) 0.038(11) 0.030(7) 0.006(8) -0.003(8) -0.006(8)
C3 0.05(2) 0.03(2) 0.028(18) 0.000(17) -0.003(17) -0.006(17)
C4 0.05(3) 0.03(2) 0.03(2) 0.005(18) -0.001(19) -0.005(18)
C5 0.05(3) 0.04(2) 0.03(2) 0.003(18) -0.004(18) -0.003(19)
C6 0.05(7) 0.04(4) 0.03(4) 0.00(3) 0.00(4) 0.00(5)
C7 0.05(3) 0.04(4) 0.03(3) 0.01(4) 0.00(2) 0.00(4)
C8 0.05(2) 0.040(19) 0.039(16) 0.007(15) 0.001(15) -0.003(16)
C9 0.045(11) 0.030(9) 0.034(9) 0.000(8) 0.001(8) -0.004(10)
C10 0.042(9) 0.033(9) 0.034(8) -0.002(8) 0.001(8) -0.003(7)
C11 0.04(2) 0.03(2) 0.038(19) 0.000(19) 0.003(18) 0.002(17)
C12 0.05(2) 0.03(2) 0.04(2) -0.004(18) 0.001(19) -0.002(17)
C13 0.05(3) 0.03(2) 0.04(2) -0.004(18) 0.002(19) 0.00(2)
C14 0.05(7) 0.03(4) 0.04(4) 0.00(3) 0.01(5) 0.00(5)
C15 0.04(3) 0.03(3) 0.04(3) 0.00(3) 0.00(2) 0.00(4)
C16 0.05(2) 0.038(19) 0.044(19) 0.002(15) 0.007(16) 0.000(16)
N2' 0.044(11) 0.038(11) 0.030(7) 0.006(8) -0.003(8) -0.006(8)
N3' 0.047(10) 0.035(9) 0.030(8) 0.004(7) -0.004(7) -0.004(8)
N5' 0.042(9) 0.033(9) 0.034(8) -0.002(8) 0.001(8) -0.003(7)
N6' 0.045(11) 0.030(9) 0.034(9) 0.000(8) 0.001(8) -0.004(10)
C1' 0.045(11) 0.037(10) 0.030(9) 0.004(7) -0.002(8) -0.003(9)
C2' 0.049(11) 0.034(9) 0.029(8) 0.004(7) -0.002(9) 0.000(8)
C3' 0.05(2) 0.04(2) 0.033(19) 0.003(17) 0.00(2) -0.006(17)
C4' 0.05(2) 0.04(2) 0.038(19) 0.007(17) -0.001(19) -0.006(17)
C5' 0.05(3) 0.04(2) 0.04(2) 0.007(17) -0.002(18) 0.00(2)
C6' 0.05(3) 0.04(4) 0.03(3) 0.00(4) -0.01(2) 0.00(4)
C7' 0.05(8) 0.03(5) 0.03(4) 0.01(3) 0.00(4) 0.00(6)
C8' 0.05(2) 0.036(18) 0.041(19) 0.002(14) -0.003(15) -0.006(16)
C9' 0.04(5) 0.03(11) 0.03(4) 0.00(7) 0.00(3) 0.00(11)
C10' 0.04(9) 0.03(5) 0.03(4) 0.00(3) 0.00(6) 0.00(7)
C11' 0.04(2) 0.04(2) 0.033(18) -0.002(16) 0.006(17) -0.001(16)
C12' 0.04(2) 0.04(2) 0.04(2) -0.001(17) 0.000(18) 0.000(17)
C13' 0.05(3) 0.04(3) 0.04(2) 0.001(19) 0.00(2) 0.00(2)
C14' 0.04(3) 0.03(3) 0.04(2) 0.01(3) 0.01(2) 0.00(3)
C15' 0.04(8) 0.03(4) 0.04(4) -0.01(3) 0.00(4) 0.00(6)
C16' 0.05(2) 0.038(18) 0.04(2) 0.007(14) 0.004(16) 0.002(16)

loop_
_atom_type_symbol
_atom_type_description
_atom_type_scat_dispersion_real
_atom_type_scat_dispersion_imag
_atom_type_scat_source
C C 0.0033 0.0016 'International Tables Vol C Tables 4.2.6.8 and 6.1.1.4'
H H 0.0000 0.0000 'International Tables Vol C Tables 4.2.6.8 and 6.1.1.4'
N N 0.0061 0.0033 'International Tables Vol C Tables 4.2.6.8 and 6.1.1.4'
I I -0.4742 1.8119 'International Tables Vol C Tables 4.2.6.8 and 6.1.1.4'
Cu Cu 0.3201 1.2651 'International Tables Vol C Tables 4.2.6.8 and 6.1.1.4'

loop_
_geom_angle_atom_site_label_1
_geom_angle_atom_site_label_2
_geom_angle_atom_site_label_3
_geom_angle
_geom_angle_site_symmetry_1
_geom_angle_site_symmetry_3
_geom_angle_publ_flag
Cu2 I1 Cu1 59.61(5) 6_556 . ?
Cu2 I1 Cu2 59.43(7) 6_556 . ?
Cu1 I1 Cu2 58.44(6) . . ?
Cu2 I2 Cu1 59.86(5) 6_556 . ?
Cu2 I2 Cu1 59.43(6) 6_556 6_556 ?
Cu1 I2 Cu1 58.56(7) . 6_556 ?
N1 Cu1 Cu2 158.0(3) . 6_556 ?
N1 Cu1 I2 111.6(5) . . ?
Cu2 Cu1 I2 59.64(8) 6_556 . ?
N1 Cu1 I1 110.9(5) . . ?
Cu2 Cu1 I1 59.83(8) 6_556 . ?
I2 Cu1 I1 109.59(7) . . ?
N1 Cu1 Cu1 136.2(4) . 6_556 ?
Cu2 Cu1 Cu1 61.07(9) 6_556 6_556 ?
I2 Cu1 Cu1 63.51(8) . 6_556 ?
I1 Cu1 Cu1 111.32(5) . 6_556 ?
N1 Cu1 Cu2 135.5(4) . . ?
Cu2 Cu1 Cu2 61.57(10) 6_556 . ?
I2 Cu1 Cu2 111.22(8) . . ?
I1 Cu1 Cu2 64.33(7) . . ?
Cu1 Cu1 Cu2 58.82(6) 6_556 . ?
N1 Cu1 I2 93.5(3) . 6_556 ?
Cu2 Cu1 I2 108.52(7) 6_556 6_556 ?
I2 Cu1 I2 115.23(9) . 6_556 ?
I1 Cu1 I2 115.13(9) . 6_556 ?
Cu1 Cu1 I2 57.93(7) 6_556 6_556 ?
Cu2 Cu1 I2 57.11(6) . 6_556 ?
N4 Cu2 I2 112.3(5) . 6_556 ?
N4 Cu2 Cu1 162.1(3) . 6_556 ?
I2 Cu2 Cu1 60.51(8) 6_556 6_556 ?
N4 Cu2 I1 112.5(5) . 6_556 ?
I2 Cu2 I1 110.91(8) 6_556 6_556 ?
Cu1 Cu2 I1 60.56(8) 6_556 6_556 ?
N4 Cu2 Cu1 133.9(4) . . ?
I2 Cu2 Cu1 63.46(7) 6_556 . ?
Cu1 Cu2 Cu1 60.11(11) 6_556 . ?
I1 Cu2 Cu1 111.12(8) 6_556 . ?
N4 Cu2 Cu2 134.0(4) . 6_556 ?
I2 Cu2 Cu2 110.90(5) 6_556 6_556 ?
Cu1 Cu2 Cu2 60.31(9) 6_556 6_556 ?
I1 Cu2 Cu2 64.13(8) 6_556 6_556 ?
Cu1 Cu2 Cu2 58.12(6) . 6_556 ?
N4 Cu2 I1 91.3(3) . . ?
I2 Cu2 I1 114.46(8) 6_556 . ?
Cu1 Cu2 I1 106.62(8) 6_556 . ?
I1 Cu2 I1 114.08(8) 6_556 . ?
Cu1 Cu2 I1 57.23(6) . . ?
Cu2 Cu2 I1 56.44(7) 6_556 . ?
C2 N1 N2 110.0(11) . . ?
C2 N1 Cu1 125.9(13) . . ?
N2 N1 Cu1 122.2(12) . . ?
N5 N4 C10 113(10) . . ?
N5 N4 C10' 7(10) . . ?
C10 N4 C10' 108(10) . . ?
N5 N4 Cu2 122(10) . . ?
C10 N4 Cu2 123.1(13) . . ?
C10' N4 Cu2 125(10) . . ?
N1 N2 N3 105.1(15) . . ?
C1 N3 N2 110.0(18) . . ?
C1 N3 C7 144(3) . . ?
N2 N3 C7 105(3) . . ?
N4 N5 N6 115(10) . . ?
N5 N6 C9 103(10) . . ?
N5 N6 C15 123(10) . . ?
C9 N6 C15 134(10) . . ?
N3 C1 C6 125(8) . . ?
N3 C1 C2 109.2(17) . . ?
C6 C1 C2 126(8) . . ?
N1 C2 C1 105.7(15) . . ?
N1 C2 C3 140(2) . . ?
C1 C2 C3 113.1(19) . . ?
C4 C3 C2 123(3) . . ?
C4 C3 H3 118.7 . . ?
C2 C3 H3 118.7 . . ?
C3 C4 C5 121(4) . . ?
C3 C4 H4 119.7 . . ?
C5 C4 H4 119.7 . . ?
C6 C5 C4 118(9) . . ?
C6 C5 H5 121.0 . . ?
C4 C5 H5 121.0 . . ?
C1 C6 C5 118(10) . . ?
C1 C6 H6 120.8 . . ?
C5 C6 H6 120.8 . . ?
N3 C7 C8 111(6) . . ?
N3 C7 H7A 109.4 . . ?
C8 C7 H7A 109.4 . . ?
N3 C7 H7B 109.4 . . ?
C8 C7 H7B 109.4 . . ?
H7A C7 H7B 108.0 . . ?
C16 C8 C7 123(5) 1_455 . ?
C16 C8 H8A 106.5 1_455 . ?
C7 C8 H8A 106.5 . . ?
C16 C8 H8B 106.5 1_455 . ?
C7 C8 H8B 106.5 . . ?
H8A C8 H8B 106.5 . . ?
C14 C9 C10 126(7) . . ?
C14 C9 N6 130(10) . . ?
C10 C9 N6 104(10) . . ?
N4 C10 C9 105.6(14) . . ?
N4 C10 C11 139(2) . . ?
C9 C10 C11 115(2) . . ?
C12 C11 C10 121(4) . . ?
C12 C11 H11 119.4 . . ?
C10 C11 H11 119.4 . . ?
C11 C12 C13 121(4) . . ?
C11 C12 H12 119.4 . . ?
C13 C12 H12 119.4 . . ?
C14 C13 C12 119(9) . . ?
C14 C13 H13 120.4 . . ?
C12 C13 H13 120.4 . . ?
C9 C14 C13 118(10) . . ?
C9 C14 H14 121.2 . . ?
C13 C14 H14 121.2 . . ?
N6 C15 C16 113(10) . . ?
N6 C15 H15A 109.0 . . ?
C16 C15 H15A 109.0 . . ?
N6 C15 H15B 109.0 . . ?
C16 C15 H15B 109.0 . . ?
H15A C15 H15B 107.8 . . ?
C8 C16 C15 118(4) 1_655 . ?
C8 C16 H16A 107.7 1_655 . ?
C15 C16 H16A 107.7 . . ?
C8 C16 H16B 107.7 1_655 . ?
C15 C16 H16B 107.7 . . ?
H16A C16 H16B 107.1 . . ?
C4' C3' H3' 119.9 . . ?
C3' C4' C5' 122(4) . . ?
C3' C4' H4' 119.0 . . ?
C5' C4' H4' 119.0 . . ?
C4' C5' C6' 119(5) . . ?
C4' C5' H5' 120.5 . . ?
C6' C5' H5' 120.5 . . ?
C5' C6' H6' 121.8 . . ?
C8' C7' H7'1 110.4 . . ?
C8' C7' H7'2 110.4 . . ?
H7'1 C7' H7'2 108.6 . . ?
C8' C8' C7' 132(7) 6_566 . ?
C8' C8' H8'1 104.3 6_566 . ?
C7' C8' H8'1 104.3 . . ?
C8' C8' H8'2 104.3 6_566 . ?
C7' C8' H8'2 104.3 . . ?
H8'1 C8' H8'2 105.6 . . ?
C10' C9' C14' 120(10) . . ?
C9' C10' C11' 120(10) . . ?
C9' C10' N4 103(10) . . ?
C11' C10' N4 137(10) . . ?
C12' C11' C10' 120(10) . . ?
C12' C11' H11' 120.2 . . ?
C10' C11' H11' 120.2 . . ?
C11' C12' C13' 119(4) . . ?
C11' C12' H12' 120.3 . . ?
C13' C12' H12' 120.3 . . ?
C14' C13' C12' 121(4) . . ?
C14' C13' H13' 119.7 . . ?
C12' C13' H13' 119.7 . . ?
C13' C14' C9' 119(10) . . ?
C13' C14' H14' 120.3 . . ?
C9' C14' H14' 120.3 . . ?
C16' C15' H15C 109.2 . . ?
C16' C15' H15D 109.2 . . ?
H15C C15' H15D 107.9 . . ?
C16' C16' C15' 127(7) 6_566 . ?
C16' C16' H16C 105.5 6_566 . ?
C15' C16' H16C 105.5 . . ?
C16' C16' H16D 105.5 6_566 . ?
C15' C16' H16D 105.5 . . ?
H16C C16' H16D 106.1 . . ?

loop_
_geom_bond_atom_site_label_1
_geom_bond_atom_site_label_2
_geom_bond_distance
_geom_bond_site_symmetry_2
_geom_bond_publ_flag
I1 Cu2 2.640(2) 6_556 ?
I1 Cu1 2.659(3) . ?
I1 Cu2 2.851(2) . ?
I2 Cu2 2.628(2) 6_556 ?
I2 Cu1 2.651(3) . ?
I2 Cu1 2.800(2) 6_556 ?
Cu1 N1 2.024(11) . ?
Cu1 Cu2 2.634(2) 6_556 ?
Cu1 Cu1 2.670(4) 6_556 ?
Cu1 Cu2 2.695(3) . ?
Cu1 I2 2.800(2) 6_556 ?
Cu2 N4 2.026(12) . ?
Cu2 I2 2.628(2) 6_556 ?
Cu2 Cu1 2.634(2) 6_556 ?
Cu2 I1 2.640(2) 6_556 ?
Cu2 Cu2 2.728(4) 6_556 ?
N1 C2 1.35(2) . ?
N1 N2 1.36(2) . ?
N4 N5 1.1(2) . ?
N4 C10 1.35(2) . ?
N4 C10' 1.5(2) . ?
N2 N3 1.38(2) . ?
N3 C1 1.304(17) . ?
N3 C7 1.48(10) . ?
N5 N6 1.3(4) . ?
N6 C9 1.4(5) . ?
N6 C15 1.5(6) . ?
C1 C6 1.4(2) . ?
C1 C2 1.38(2) . ?
C2 C3 1.40(4) . ?
C3 C4 1.38(5) . ?
C3 H3 0.9300 . ?
C4 C5 1.39(5) . ?
C4 H4 0.9300 . ?
C5 C6 1.38(19) . ?
C5 H5 0.9300 . ?
C6 H6 0.9300 . ?
C7 C8 1.52(10) . ?
C7 H7A 0.9700 . ?
C7 H7B 0.9700 . ?
C8 C16 1.50(4) 1_455 ?
C8 H8A 0.9700 . ?
C8 H8B 0.9700 . ?
C9 C14 1.4(2) . ?
C9 C10 1.38(2) . ?
C10 C11 1.40(4) . ?
C11 C12 1.38(6) . ?
C11 H11 0.9300 . ?
C12 C13 1.38(6) . ?
C12 H12 0.9300 . ?
C13 C14 1.38(18) . ?
C13 H13 0.9300 . ?
C14 H14 0.9300 . ?
C15 C16 1.53(7) . ?
C15 H15A 0.9700 . ?
C15 H15B 0.9700 . ?
C16 C8 1.50(4) 1_655 ?
C16 H16A 0.9700 . ?
C16 H16B 0.9700 . ?
C3' C4' 1.38(6) . ?
C3' H3' 0.9300 . ?
C4' C5' 1.38(5) . ?
C4' H4' 0.9300 . ?
C5' C6' 1.39(7) . ?
C5' H5' 0.9300 . ?
C6' H6' 0.9300 . ?
C7' C8' 1.5(2) . ?
C7' H7'1 0.9700 . ?
C7' H7'2 0.9700 . ?
C8' C8' 1.52(6) 6_566 ?
C8' H8'1 0.9700 . ?
C8' H8'2 0.9700 . ?
C9' C10' 1.4(5) . ?
C9' C14' 1.4(7) . ?
C10' C11' 1.4(4) . ?
C11' C12' 1.38(5) . ?
C11' H11' 0.9300 . ?
C12' C13' 1.38(5) . ?
C12' H12' 0.9300 . ?
C13' C14' 1.38(7) . ?
C13' H13' 0.9300 . ?
C14' H14' 0.9300 . ?
C15' C16' 1.5(2) . ?
C15' H15C 0.9700 . ?
C15' H15D 0.9700 . ?
C16' C16' 1.52(6) 6_566 ?
C16' H16C 0.9700 . ?
C16' H16D 0.9700 . ?

loop_
_geom_torsion_atom_site_label_1
_geom_torsion_atom_site_label_2
_geom_torsion_atom_site_label_3
_geom_torsion_atom_site_label_4
_geom_torsion
_geom_torsion_site_symmetry_1
_geom_torsion_site_symmetry_2
_geom_torsion_site_symmetry_3
_geom_torsion_site_symmetry_4
_geom_torsion_publ_flag
Cu2 I2 Cu1 N1 157.4(4) 6_556 . . . ?
Cu1 I2 Cu1 N1 -132.1(4) 6_556 . . . ?
Cu1 I2 Cu1 Cu2 70.47(7) 6_556 . . 6_556 ?
Cu2 I2 Cu1 I1 34.24(6) 6_556 . . . ?
Cu1 I2 Cu1 I1 104.71(6) 6_556 . . . ?
Cu2 I2 Cu1 Cu1 -70.47(7) 6_556 . . 6_556 ?
Cu2 I2 Cu1 Cu2 -34.97(9) 6_556 . . . ?
Cu1 I2 Cu1 Cu2 35.50(11) 6_556 . . . ?
Cu2 I2 Cu1 I2 -97.52(9) 6_556 . . 6_556 ?
Cu1 I2 Cu1 I2 -27.05(11) 6_556 . . 6_556 ?
Cu2 I1 Cu1 N1 -157.8(4) 6_556 . . . ?
Cu2 I1 Cu1 N1 131.6(4) . . . . ?
Cu2 I1 Cu1 Cu2 -70.63(9) . . . 6_556 ?
Cu2 I1 Cu1 I2 -34.16(6) 6_556 . . . ?
Cu2 I1 Cu1 I2 -104.79(9) . . . . ?
Cu2 I1 Cu1 Cu1 34.16(10) 6_556 . . 6_556 ?
Cu2 I1 Cu1 Cu1 -36.46(11) . . . 6_556 ?
Cu2 I1 Cu1 Cu2 70.63(9) 6_556 . . . ?
Cu2 I1 Cu1 I2 97.65(8) 6_556 . . 6_556 ?
Cu2 I1 Cu1 I2 27.02(8) . . . 6_556 ?
N1 Cu1 Cu2 N4 -39.9(9) . . . . ?
Cu2 Cu1 Cu2 N4 122.5(6) 6_556 . . . ?
I2 Cu1 Cu2 N4 156.7(6) . . . . ?
I1 Cu1 Cu2 N4 54.4(6) . . . . ?
Cu1 Cu1 Cu2 N4 -165.9(6) 6_556 . . . ?
I2 Cu1 Cu2 N4 -96.3(6) 6_556 . . . ?
N1 Cu1 Cu2 I2 56.4(6) . . . 6_556 ?
Cu2 Cu1 Cu2 I2 -141.28(12) 6_556 . . 6_556 ?
I2 Cu1 Cu2 I2 -107.06(12) . . . 6_556 ?
I1 Cu1 Cu2 I2 150.67(10) . . . 6_556 ?
Cu1 Cu1 Cu2 I2 -69.66(7) 6_556 . . 6_556 ?
N1 Cu1 Cu2 Cu1 126.1(6) . . . 6_556 ?
Cu2 Cu1 Cu2 Cu1 -71.63(14) 6_556 . . 6_556 ?
I2 Cu1 Cu2 Cu1 -37.41(12) . . . 6_556 ?
I1 Cu1 Cu2 Cu1 -139.68(12) . . . 6_556 ?
I2 Cu1 Cu2 Cu1 69.66(7) 6_556 . . 6_556 ?
N1 Cu1 Cu2 I1 160.0(6) . . . 6_556 ?
Cu2 Cu1 Cu2 I1 -37.71(12) 6_556 . . 6_556 ?
I2 Cu1 Cu2 I1 -3.49(13) . . . 6_556 ?
I1 Cu1 Cu2 I1 -105.76(10) . . . 6_556 ?
Cu1 Cu1 Cu2 I1 33.92(8) 6_556 . . 6_556 ?
I2 Cu1 Cu2 I1 103.57(8) 6_556 . . 6_556 ?
N1 Cu1 Cu2 Cu2 -162.3(6) . . . 6_556 ?
I2 Cu1 Cu2 Cu2 34.22(7) . . . 6_556 ?
I1 Cu1 Cu2 Cu2 -68.05(7) . . . 6_556 ?
Cu1 Cu1 Cu2 Cu2 71.63(14) 6_556 . . 6_556 ?
I2 Cu1 Cu2 Cu2 141.28(13) 6_556 . . 6_556 ?
N1 Cu1 Cu2 I1 -94.3(6) . . . . ?
Cu2 Cu1 Cu2 I1 68.05(7) 6_556 . . . ?
I2 Cu1 Cu2 I1 102.27(8) . . . . ?
Cu1 Cu1 Cu2 I1 139.68(12) 6_556 . . . ?
I2 Cu1 Cu2 I1 -150.67(10) 6_556 . . . ?
Cu2 I1 Cu2 N4 144.9(5) 6_556 . . . ?
Cu1 I1 Cu2 N4 -144.1(5) . . . . ?
Cu2 I1 Cu2 I2 -99.71(8) 6_556 . . 6_556 ?
Cu1 I1 Cu2 I2 -28.78(9) . . . 6_556 ?
Cu2 I1 Cu2 Cu1 -35.09(12) 6_556 . . 6_556 ?
Cu1 I1 Cu2 Cu1 35.84(13) . . . 6_556 ?
Cu2 I1 Cu2 I1 29.54(11) 6_556 . . 6_556 ?
Cu1 I1 Cu2 I1 100.47(11) . . . 6_556 ?
Cu2 I1 Cu2 Cu1 -70.93(6) 6_556 . . . ?
Cu1 I1 Cu2 Cu2 70.93(6) . . . 6_556 ?
Cu2 Cu1 N1 C2 -97.6(16) 6_556 . . . ?
I2 Cu1 N1 C2 -159.5(11) . . . . ?
I1 Cu1 N1 C2 -37.1(13) . . . . ?
Cu1 Cu1 N1 C2 126.7(12) 6_556 . . . ?
Cu2 Cu1 N1 C2 37.0(15) . . . . ?
I2 Cu1 N1 C2 81.5(12) 6_556 . . . ?
Cu2 Cu1 N1 N2 99.8(16) 6_556 . . . ?
I2 Cu1 N1 N2 37.8(12) . . . . ?
I1 Cu1 N1 N2 160.3(10) . . . . ?
Cu1 Cu1 N1 N2 -35.9(14) 6_556 . . . ?
Cu2 Cu1 N1 N2 -125.6(11) . . . . ?
I2 Cu1 N1 N2 -81.1(11) 6_556 . . . ?
I2 Cu2 N4 N5 159(14) 6_556 . . . ?
Cu1 Cu2 N4 N5 97(14) 6_556 . . . ?
I1 Cu2 N4 N5 33(14) 6_556 . . . ?
Cu1 Cu2 N4 N5 -127(14) . . . . ?
Cu2 Cu2 N4 N5 -42(14) 6_556 . . . ?
I1 Cu2 N4 N5 -84(14) . . . . ?
I2 Cu2 N4 C10 -37.0(12) 6_556 . . . ?
Cu1 Cu2 N4 C10 -99.8(18) 6_556 . . . ?
I1 Cu2 N4 C10 -163.0(10) 6_556 . . . ?
Cu1 Cu2 N4 C10 37.0(14) . . . . ?
Cu2 Cu2 N4 C10 121.9(11) 6_556 . . . ?
I1 Cu2 N4 C10 80.2(11) . . . . ?
I2 Cu2 N4 C10' 167(15) 6_556 . . . ?
Cu1 Cu2 N4 C10' 105(15) 6_556 . . . ?
I1 Cu2 N4 C10' 41(15) 6_556 . . . ?
Cu1 Cu2 N4 C10' -119(15) . . . . ?
Cu2 Cu2 N4 C10' -34(15) 6_556 . . . ?
I1 Cu2 N4 C10' -75(15) . . . . ?
C2 N1 N2 N3 -0.7(16) . . . . ?
Cu1 N1 N2 N3 164.4(11) . . . . ?
N1 N2 N3 C1 -1(2) . . . . ?
N1 N2 N3 C7 -174(4) . . . . ?
C10 N4 N5 N6 -3(30) . . . . ?
C10' N4 N5 N6 47(100) . . . . ?
Cu2 N4 N5 N6 162(23) . . . . ?
N4 N5 N6 C9 3(36) . . . . ?
N4 N5 N6 C15 -178(27) . . . . ?
N2 N3 C1 C6 -175(10) . . . . ?
C7 N3 C1 C6 -6(12) . . . . ?
N2 N3 C1 C2 3(2) . . . . ?
C7 N3 C1 C2 171(7) . . . . ?
N2 N1 C2 C1 2.3(15) . . . . ?
Cu1 N1 C2 C1 -162.1(10) . . . . ?
N2 N1 C2 C3 170(3) . . . . ?
Cu1 N1 C2 C3 6(3) . . . . ?
N3 C1 C2 N1 -3(2) . . . . ?
C6 C1 C2 N1 175(10) . . . . ?
N3 C1 C2 C3 -175(2) . . . . ?
C6 C1 C2 C3 3(10) . . . . ?
N1 C2 C3 C4 -179(3) . . . . ?
C1 C2 C3 C4 -11(4) . . . . ?
C2 C3 C4 C5 13(5) . . . . ?
C3 C4 C5 C6 -5(11) . . . . ?
N3 C1 C6 C5 -179(9) . . . . ?
C2 C1 C6 C5 4(20) . . . . ?
C4 C5 C6 C1 -3(19) . . . . ?
C1 N3 C7 C8 -60(9) . . . . ?
N2 N3 C7 C8 109(4) . . . . ?
N3 C7 C8 C16 -33(6) . . . 1_455 ?
N5 N6 C9 C14 -177(17) . . . . ?
C15 N6 C9 C14 5(54) . . . . ?
N5 N6 C9 C10 -2(28) . . . . ?
C15 N6 C9 C10 180(35) . . . . ?
N5 N4 C10 C9 2(14) . . . . ?
C10' N4 C10 C9 -4(14) . . . . ?
Cu2 N4 C10 C9 -163.1(11) . . . . ?
N5 N4 C10 C11 174(14) . . . . ?
C10' N4 C10 C11 168(14) . . . . ?
Cu2 N4 C10 C11 9(3) . . . . ?
C14 C9 C10 N4 175(10) . . . . ?
N6 C9 C10 N4 0(17) . . . . ?
C14 C9 C10 C11 1(10) . . . . ?
N6 C9 C10 C11 -174(17) . . . . ?
N4 C10 C11 C12 -179(3) . . . . ?
C9 C10 C11 C12 -7(4) . . . . ?
C10 C11 C12 C13 11(6) . . . . ?
C11 C12 C13 C14 -8(11) . . . . ?
C10 C9 C14 C13 2(19) . . . . ?
N6 C9 C14 C13 176(23) . . . . ?
C12 C13 C14 C9 2(18) . . . . ?
N5 N6 C15 C16 113(32) . . . . ?
C9 N6 C15 C16 -68(42) . . . . ?
N6 C15 C16 C8 -28(14) . . . 1_655 ?
C3' C4' C5' C6' -9(7) . . . . ?
C14' C9' C10' C11' 5(56) . . . . ?
C14' C9' C10' N4 179(34) . . . . ?
N5 N4 C10' C9' -126(100) . . . . ?
C10 N4 C10' C9' 6(29) . . . . ?
Cu2 N4 C10' C9' 165(23) . . . . ?
N5 N4 C10' C11' 47(100) . . . . ?
C10 N4 C10' C11' 179(30) . . . . ?
Cu2 N4 C10' C11' -23(42) . . . . ?
C9' C10' C11' C12' -8(39) . . . . ?
N4 C10' C11' C12' -179(26) . . . . ?
C10' C11' C12' C13' 10(16) . . . . ?
C11' C12' C13' C14' -10(7) . . . . ?
C12' C13' C14' C9' 8(26) . . . . ?
C10' C9' C14' C13' -5(51) . . . . ?
